data_7125739
loop_
_publ_author_name
'Liu, Gengxin'
'Yu, Sifan'
'Hu, Wenhao'
'Qiu, Huang'

_publ_section_title
;
 A gold(i)-catalysed three-component reaction via trapping oxonium ylides
 with allenamides.
;
_journal_issue 84
_journal_name_full 'Chemical communications (Cambridge, England)'
_journal_page_first 12675
_journal_page_last 12678
_journal_paper_doi 10.1039/c9cc06599g
_journal_volume 55
_journal_year 2019
_chemical_formula_moiety 'C22 H23 N O5'
_chemical_formula_sum 'C22 H23 N O5'
_chemical_formula_weight 381.41
_space_group_crystal_system monoclinic
_space_group_IT_number 14
_space_group_name_Hall '-P 2ybc'
_space_group_name_H-M_alt 'P 1 21/c 1'
_atom_sites_solution_hydrogens geom
_atom_sites_solution_primary direct
_audit_block_doi 10.5517/ccdc.csd.cc2121x3
_audit_creation_date 2018-05-11
_audit_creation_method
;
Olex2 1.2
(compiled 2018.04.26 svn.r3504 for OlexSys, GUI svn.r5492)
;
_audit_update_record
;
2018-11-13 deposited with the CCDC.	2019-10-02 downloaded from the CCDC.
;
_cell_angle_alpha 90
_cell_angle_beta 98.639(3)
_cell_angle_gamma 90
_cell_formula_units_Z 4
_cell_length_a 20.9188(7)
_cell_length_b 11.2773(4)
_cell_length_c 8.3717(3)
_cell_measurement_reflns_used 3657
_cell_measurement_temperature 100
_cell_measurement_theta_max 74.9080
_cell_measurement_theta_min 4.2720
_cell_volume 1952.54(12)
_computing_cell_refinement 'CrysAlisPro 1.171.38.41r (Rigaku OD, 2015)'
_computing_data_collection 'CrysAlisPro 1.171.38.41r (Rigaku OD, 2015)'
_computing_data_reduction 'CrysAlisPro 1.171.38.41r (Rigaku OD, 2015)'
_computing_molecular_graphics 'Olex2 (Dolomanov et al., 2009)'
_computing_publication_material 'Olex2 (Dolomanov et al., 2009)'
_computing_structure_refinement 'ShelXL (Sheldrick, 2015)'
_computing_structure_solution 'ShelXS (Sheldrick, 2008)'
_diffrn_ambient_temperature 100
_diffrn_detector 'CCD plate'
_diffrn_detector_area_resol_mean 8.2417
_diffrn_detector_type Onyx
_diffrn_measured_fraction_theta_full 0.999
_diffrn_measured_fraction_theta_max 0.999
_diffrn_measurement_details
;
List of Runs (angles in degrees, time in seconds):

  # Type    Start    End  Width  t~exp~   \w     \q     \k     \f   Frames
#--------------------------------------------------------------------------
  1  \w     24.00  61.00   1.00    2.00    --   43.93 -48.00 132.00   37
  2  \w     32.00  86.00   1.00    2.00    --   43.93-125.00   0.00   54
  3  \w     45.00 121.00   1.00   10.00    --  107.00-125.00-120.00   76
  4  \w     46.00 132.00   1.00   10.00    --  107.00 -45.00 -30.00   86
  5  \w     62.00  89.00   1.00   10.00    --  107.00 -94.00  90.00   27
  6  \w     34.00 134.00   1.00   10.00    --  107.00 -30.00  60.00  100
  7  \w     41.00 109.00   1.00   10.00    --  107.00 -94.00 -60.00   68
  8  \w     84.00 124.00   1.00   10.00    --  107.00 125.00 150.00   40
  9  \w    146.00 171.00   1.00   10.00    --  107.00 125.00 150.00   25
 10  \w     91.00 118.00   1.00   10.00    --  107.00 125.00  30.00   27
 11  \w    -75.00  36.00   1.00    2.00    --  -43.93   0.00-120.00  111
;
_diffrn_measurement_device 'four-circle diffractometer'
_diffrn_measurement_device_type 'Xcalibur, Onyx, Nova'
_diffrn_measurement_method '\w scans'
_diffrn_orient_matrix_type 'CrysAlisPro convention (1999,Acta A55,543-557)'
_diffrn_orient_matrix_UB_11 -0.0396244000
_diffrn_orient_matrix_UB_12 0.0696315000
_diffrn_orient_matrix_UB_13 -0.1393275000
_diffrn_orient_matrix_UB_21 -0.0199439000
_diffrn_orient_matrix_UB_22 -0.1173759000
_diffrn_orient_matrix_UB_23 -0.0878454000
_diffrn_orient_matrix_UB_31 -0.0598438000
_diffrn_orient_matrix_UB_32 -0.0068308000
_diffrn_orient_matrix_UB_33 0.0866056000
_diffrn_radiation_monochromator mirror
_diffrn_radiation_probe x-ray
_diffrn_radiation_type CuK\a
_diffrn_radiation_wavelength 1.54184
_diffrn_reflns_av_R_equivalents 0.0329
_diffrn_reflns_av_unetI/netI 0.0358
_diffrn_reflns_Laue_measured_fraction_full 0.999
_diffrn_reflns_Laue_measured_fraction_max 0.999
_diffrn_reflns_limit_h_max 15
_diffrn_reflns_limit_h_min -24
_diffrn_reflns_limit_k_max 12
_diffrn_reflns_limit_k_min -13
_diffrn_reflns_limit_l_max 10
_diffrn_reflns_limit_l_min -9
_diffrn_reflns_number 7599
_diffrn_reflns_point_group_measured_fraction_full 0.999
_diffrn_reflns_point_group_measured_fraction_max 0.999
_diffrn_reflns_theta_full 67.079
_diffrn_reflns_theta_max 67.079
_diffrn_reflns_theta_min 2.136
_diffrn_source 'micro-focus sealed X-ray tube'
_diffrn_source_type 'Nova (Cu) X-ray Source'
_exptl_absorpt_coefficient_mu 0.755
_exptl_absorpt_correction_T_max 1.00000
_exptl_absorpt_correction_T_min 0.66570
_exptl_absorpt_correction_type multi-scan
_exptl_absorpt_process_details
;
CrysAlisPro 1.171.38.41r (Rigaku Oxford Diffraction, 2015)
Empirical absorption correction using spherical harmonics,
 implemented in SCALE3 ABSPACK scaling algorithm.
;
_exptl_crystal_colour colourless
_exptl_crystal_colour_primary colourless
_exptl_crystal_density_diffrn 1.297
_exptl_crystal_description plate
_exptl_crystal_F_000 808
_exptl_crystal_size_max 0.3
_exptl_crystal_size_mid 0.2
_exptl_crystal_size_min 0.1
_refine_diff_density_max 0.225
_refine_diff_density_min -0.176
_refine_diff_density_rms 0.039
_refine_ls_extinction_method none
_refine_ls_goodness_of_fit_ref 1.032
_refine_ls_hydrogen_treatment constr
_refine_ls_matrix_type full
_refine_ls_number_parameters 254
_refine_ls_number_reflns 3467
_refine_ls_number_restraints 0
_refine_ls_restrained_S_all 1.032
_refine_ls_R_factor_all 0.0472
_refine_ls_R_factor_gt 0.0398
_refine_ls_shift/su_max 0.000
_refine_ls_shift/su_mean 0.000
_refine_ls_structure_factor_coef Fsqd
_refine_ls_weighting_details 'w=1/[\s^2^(Fo^2^)+(0.0579P)^2^+0.3301P] where P=(Fo^2^+2Fc^2^)/3'
_refine_ls_weighting_scheme calc
_refine_ls_wR_factor_gt 0.1031
_refine_ls_wR_factor_ref 0.1087
_reflns_Friedel_coverage 0.000
_reflns_number_gt 2972
_reflns_number_total 3467
_reflns_threshold_expression 'I > 2\s(I)'
_cod_data_source_file c9cc06599g2.cif
_cod_data_source_block lgx_180509
_cod_original_cell_volume 1952.54(11)
_cod_database_code 7125739
_shelx_shelxl_version_number 2016/6
_shelx_space_group_comment
;
The symmetry employed for this shelxl refinement is uniquely defined
by the following loop, which should always be used as a source of
symmetry information in preference to the above space-group names.
They are only intended as comments.
;
_shelx_estimated_absorpt_t_max 0.928
_shelx_estimated_absorpt_t_min 0.805
_reflns_odcompleteness_completeness 99.84
_reflns_odcompleteness_iscentric 1
_reflns_odcompleteness_theta 66.97
_olex2_refinement_description
;
1. Fixed Uiso
 At 1.2 times of:
  All C(H) groups, All C(H,H) groups
 At 1.5 times of:
  All C(H,H,H) groups
2.a Secondary CH2 refined with riding coordinates:
 C5(H5A,H5B), C18(H18A,H18B), C24(H24A,H24B), C26(H26A,H26B)
2.b Aromatic/amide H refined with riding coordinates:
 C7(H7), C10(H10), C12(H12), C15(H15), C16(H16), C17(H17), C19(H19), C20(H20),
 C21(H21), C22(H22), C23(H23), C25(H25)
2.c Idealised Me refined as rotating group:
 C27(H27A,H27B,H27C)
;
_olex2_submission_special_instructions 'No special instructions were received'
_oxdiff_exptl_absorpt_empirical_details
;
Empirical correction (ABSPACK) includes:
- Absorption correction using spherical harmonics
- Frame scaling
;
_oxdiff_exptl_absorpt_empirical_full_max 1.576
_oxdiff_exptl_absorpt_empirical_full_min 0.584

loop_
_space_group_symop_operation_xyz
'x, y, z'
'-x, y+1/2, -z+1/2'
'-x, -y, -z'
'x, -y-1/2, z-1/2'

loop_
_atom_site_label
_atom_site_type_symbol
_atom_site_fract_x
_atom_site_fract_y
_atom_site_fract_z
_atom_site_U_iso_or_equiv
_atom_site_adp_type
_atom_site_occupancy
_atom_site_site_symmetry_order
_atom_site_calc_flag
_atom_site_refinement_flags_posn
O1 O 0.28583(5) 0.00705(8) 0.41705(12) 0.0265(2) Uani 1 1 d .
O2 O 0.41027(5) -0.04938(11) 0.39206(13) 0.0358(3) Uani 1 1 d .
O3 O -0.00222(5) -0.09402(12) 0.63905(14) 0.0426(3) Uani 1 1 d .
O4 O 0.39892(6) -0.22241(10) 0.51544(15) 0.0431(3) Uani 1 1 d .
C5 C 0.25985(7) -0.05162(13) 0.26876(18) 0.0311(3) Uani 1 1 d .
H5A H 0.234514 -0.122157 0.291443 0.037 Uiso 1 1 calc R
H5B H 0.295241 -0.077572 0.210488 0.037 Uiso 1 1 calc R
N6 N 0.10305(6) -0.11891(13) 0.64183(16) 0.0361(3) Uani 1 1 d .
C7 C 0.15514(7) 0.05865(14) 0.20277(17) 0.0300(3) Uani 1 1 d .
H7 H 0.138678 0.014165 0.283958 0.036 Uiso 1 1 calc R
C8 C 0.32078(7) -0.06596(13) 0.53761(17) 0.0272(3) Uani 1 1 d .
C9 C 0.34789(6) 0.01503(13) 0.67796(17) 0.0270(3) Uani 1 1 d .
C10 C 0.21817(7) -0.11736(14) 0.64588(18) 0.0323(3) Uani 1 1 d .
H10 H 0.221656 -0.052489 0.719069 0.039 Uiso 1 1 calc R
C11 C 0.38018(7) -0.12323(14) 0.47910(17) 0.0301(3) Uani 1 1 d .
C12 C 0.36241(8) 0.20855(15) 0.80152(19) 0.0373(4) Uani 1 1 d .
H12 H 0.353327 0.291129 0.798433 0.045 Uiso 1 1 calc R
O13 O 0.02998(6) -0.23480(14) 0.47749(17) 0.0561(4) Uani 1 1 d .
C14 C 0.21732(7) 0.03621(13) 0.16936(17) 0.0272(3) Uani 1 1 d .
C15 C 0.33538(7) 0.13581(14) 0.67434(17) 0.0302(3) Uani 1 1 d .
H15 H 0.308203 0.169280 0.584542 0.036 Uiso 1 1 calc R
C16 C 0.23996(7) 0.09994(14) 0.04690(18) 0.0303(3) Uani 1 1 d .
H16 H 0.281811 0.083835 0.021180 0.036 Uiso 1 1 calc R
C17 C 0.15983(7) -0.16092(14) 0.59385(19) 0.0343(3) Uani 1 1 d .
H17 H 0.156587 -0.224821 0.519127 0.041 Uiso 1 1 calc R
C18 C 0.27867(7) -0.16517(13) 0.59521(19) 0.0319(3) Uani 1 1 d .
H18A H 0.267155 -0.223003 0.506597 0.038 Uiso 1 1 calc R
H18B H 0.303970 -0.207497 0.687333 0.038 Uiso 1 1 calc R
C19 C 0.14042(7) 0.21024(14) -0.00154(18) 0.0304(3) Uani 1 1 d .
H19 H 0.114482 0.270295 -0.058465 0.036 Uiso 1 1 calc R
C20 C 0.38771(7) -0.03295(16) 0.81130(19) 0.0350(3) Uani 1 1 d .
H20 H 0.396491 -0.115628 0.815662 0.042 Uiso 1 1 calc R
C21 C 0.11711(7) 0.14569(14) 0.11804(18) 0.0311(3) Uani 1 1 d .
H21 H 0.074948 0.160968 0.142254 0.037 Uiso 1 1 calc R
C22 C 0.20189(7) 0.18699(14) -0.03817(18) 0.0318(3) Uani 1 1 d .
H22 H 0.217825 0.230440 -0.121067 0.038 Uiso 1 1 calc R
C23 C 0.40237(8) 0.16068(17) 0.93197(19) 0.0401(4) Uani 1 1 d .
H23 H 0.421531 0.210232 1.017780 0.048 Uiso 1 1 calc R
C24 C 0.02909(8) -0.01489(17) 0.7636(2) 0.0420(4) Uani 1 1 d .
H24A H 0.022865 -0.043207 0.872105 0.050 Uiso 1 1 calc R
H24B H 0.011340 0.066353 0.747817 0.050 Uiso 1 1 calc R
C25 C 0.41427(7) 0.03960(18) 0.93659(19) 0.0408(4) Uani 1 1 d .
H25 H 0.441051 0.006234 1.027146 0.049 Uiso 1 1 calc R
C26 C 0.10055(8) -0.01682(15) 0.74530(19) 0.0355(4) Uani 1 1 d .
H26A H 0.113410 0.056575 0.693560 0.043 Uiso 1 1 calc R
H26B H 0.128411 -0.027642 0.850803 0.043 Uiso 1 1 calc R
C27 C 0.46965(8) -0.09532(19) 0.3449(2) 0.0450(4) Uani 1 1 d .
H27A H 0.459149 -0.156878 0.262483 0.068 Uiso 1 1 calc GR
H27B H 0.496734 -0.129269 0.439495 0.068 Uiso 1 1 calc GR
H27C H 0.493069 -0.030756 0.300825 0.068 Uiso 1 1 calc GR
C28 C 0.04311(8) -0.15755(16) 0.5768(2) 0.0404(4) Uani 1 1 d .

loop_
_atom_site_aniso_label
_atom_site_aniso_U_11
_atom_site_aniso_U_22
_atom_site_aniso_U_33
_atom_site_aniso_U_23
_atom_site_aniso_U_13
_atom_site_aniso_U_12
O1 0.0287(5) 0.0221(5) 0.0275(5) 0.0004(4) 0.0004(4) 0.0008(4)
O2 0.0298(5) 0.0427(6) 0.0370(6) 0.0028(5) 0.0115(4) 0.0011(5)
O3 0.0288(5) 0.0562(7) 0.0431(6) -0.0014(6) 0.0065(5) -0.0075(5)
O4 0.0489(7) 0.0345(6) 0.0479(7) 0.0016(5) 0.0137(5) 0.0129(5)
C5 0.0346(7) 0.0248(7) 0.0328(8) -0.0042(6) 0.0012(6) 0.0006(6)
N6 0.0289(6) 0.0411(8) 0.0390(7) -0.0058(6) 0.0069(5) -0.0103(6)
C7 0.0320(7) 0.0324(8) 0.0261(7) 0.0007(6) 0.0060(5) -0.0028(6)
C8 0.0257(7) 0.0253(7) 0.0310(7) 0.0043(6) 0.0054(5) 0.0015(6)
C9 0.0232(6) 0.0315(7) 0.0277(7) 0.0030(6) 0.0080(5) -0.0012(6)
C10 0.0339(8) 0.0300(8) 0.0340(8) 0.0012(6) 0.0082(6) -0.0055(6)
C11 0.0292(7) 0.0320(8) 0.0290(7) -0.0002(6) 0.0043(6) 0.0013(6)
C12 0.0461(9) 0.0355(8) 0.0322(8) -0.0043(6) 0.0120(6) -0.0066(7)
O13 0.0404(7) 0.0657(9) 0.0620(8) -0.0224(7) 0.0071(6) -0.0200(6)
C14 0.0284(7) 0.0248(7) 0.0272(7) -0.0056(5) 0.0000(5) -0.0006(6)
C15 0.0357(7) 0.0287(7) 0.0266(7) 0.0017(6) 0.0055(6) -0.0016(6)
C16 0.0240(6) 0.0331(8) 0.0339(8) -0.0032(6) 0.0046(6) -0.0020(6)
C17 0.0346(8) 0.0327(8) 0.0368(8) -0.0010(6) 0.0095(6) -0.0067(6)
C18 0.0323(7) 0.0256(7) 0.0382(8) 0.0048(6) 0.0063(6) -0.0026(6)
C19 0.0296(7) 0.0304(7) 0.0299(7) -0.0005(6) 0.0005(5) 0.0022(6)
C20 0.0297(7) 0.0432(9) 0.0327(8) 0.0046(7) 0.0072(6) 0.0077(7)
C21 0.0259(7) 0.0373(8) 0.0304(7) -0.0038(6) 0.0049(5) 0.0017(6)
C22 0.0304(7) 0.0333(8) 0.0320(7) 0.0024(6) 0.0059(6) -0.0042(6)
C23 0.0331(8) 0.0579(11) 0.0308(8) -0.0105(7) 0.0097(6) -0.0094(7)
C24 0.0346(8) 0.0494(10) 0.0430(9) -0.0033(8) 0.0096(7) -0.0026(7)
C25 0.0284(7) 0.0641(11) 0.0295(8) 0.0004(7) 0.0034(6) 0.0075(8)
C26 0.0336(8) 0.0381(8) 0.0357(8) -0.0026(7) 0.0081(6) -0.0063(7)
C27 0.0321(8) 0.0645(12) 0.0410(9) -0.0045(8) 0.0137(7) 0.0023(8)
C28 0.0320(8) 0.0483(10) 0.0414(9) -0.0007(8) 0.0073(6) -0.0114(7)

loop_
_atom_type_symbol
_atom_type_description
_atom_type_scat_dispersion_real
_atom_type_scat_dispersion_imag
_atom_type_scat_source
C C 0.0181 0.0091 'International Tables Vol C Tables 4.2.6.8 and 6.1.1.4'
H H 0.0000 0.0000 'International Tables Vol C Tables 4.2.6.8 and 6.1.1.4'
N N 0.0311 0.0180 'International Tables Vol C Tables 4.2.6.8 and 6.1.1.4'
O O 0.0492 0.0322 'International Tables Vol C Tables 4.2.6.8 and 6.1.1.4'

loop_
_geom_angle_atom_site_label_1
_geom_angle_atom_site_label_2
_geom_angle_atom_site_label_3
_geom_angle
C8 O1 C5 115.76(10)
C11 O2 C27 114.89(13)
C28 O3 C24 109.59(12)
O1 C5 H5A 110.3
O1 C5 H5B 110.3
O1 C5 C14 106.92(11)
H5A C5 H5B 108.6
C14 C5 H5A 110.3
C14 C5 H5B 110.3
C17 N6 C26 123.54(13)
C28 N6 C17 123.35(14)
C28 N6 C26 112.36(14)
C14 C7 H7 119.8
C21 C7 H7 119.8
C21 C7 C14 120.38(13)
O1 C8 C9 107.00(11)
O1 C8 C11 111.76(11)
O1 C8 C18 112.68(11)
C9 C8 C11 105.70(11)
C9 C8 C18 110.84(12)
C11 C8 C18 108.65(12)
C15 C9 C8 121.55(13)
C15 C9 C20 119.05(14)
C20 C9 C8 119.37(14)
C17 C10 H10 118.3
C17 C10 C18 123.34(15)
C18 C10 H10 118.3
O2 C11 C8 112.50(12)
O4 C11 O2 123.82(14)
O4 C11 C8 123.59(14)
C15 C12 H12 120.0
C23 C12 H12 120.0
C23 C12 C15 120.09(16)
C7 C14 C5 120.19(13)
C16 C14 C5 120.75(13)
C16 C14 C7 119.01(13)
C9 C15 C12 120.51(14)
C9 C15 H15 119.7
C12 C15 H15 119.7
C14 C16 H16 119.7
C22 C16 C14 120.63(13)
C22 C16 H16 119.7
N6 C17 H17 117.9
C10 C17 N6 124.16(15)
C10 C17 H17 117.9
C8 C18 H18A 109.2
C8 C18 H18B 109.2
C10 C18 C8 111.97(12)
C10 C18 H18A 109.2
C10 C18 H18B 109.2
H18A C18 H18B 107.9
C21 C19 H19 120.1
C21 C19 C22 119.86(14)
C22 C19 H19 120.1
C9 C20 H20 120.0
C25 C20 C9 120.09(16)
C25 C20 H20 120.0
C7 C21 H21 119.9
C19 C21 C7 120.26(13)
C19 C21 H21 119.9
C16 C22 H22 120.1
C19 C22 C16 119.83(14)
C19 C22 H22 120.1
C12 C23 H23 120.3
C12 C23 C25 119.43(15)
C25 C23 H23 120.3
O3 C24 H24A 110.7
O3 C24 H24B 110.7
O3 C24 C26 105.22(13)
H24A C24 H24B 108.8
C26 C24 H24A 110.7
C26 C24 H24B 110.7
C20 C25 C23 120.82(15)
C20 C25 H25 119.6
C23 C25 H25 119.6
N6 C26 C24 101.28(13)
N6 C26 H26A 111.5
N6 C26 H26B 111.5
C24 C26 H26A 111.5
C24 C26 H26B 111.5
H26A C26 H26B 109.3
O2 C27 H27A 109.5
O2 C27 H27B 109.5
O2 C27 H27C 109.5
H27A C27 H27B 109.5
H27A C27 H27C 109.5
H27B C27 H27C 109.5
O3 C28 N6 109.44(15)
O13 C28 O3 123.16(15)
O13 C28 N6 127.40(17)

loop_
_geom_bond_atom_site_label_1
_geom_bond_atom_site_label_2
_geom_bond_distance
O1 C5 1.4393(17)
O1 C8 1.4176(17)
O2 C11 1.3261(19)
O2 C27 1.4542(19)
O3 C24 1.451(2)
O3 C28 1.354(2)
O4 C11 1.209(2)
C5 H5A 0.9900
C5 H5B 0.9900
C5 C14 1.498(2)
N6 C17 1.393(2)
N6 C26 1.446(2)
N6 C28 1.361(2)
C7 H7 0.9500
C7 C14 1.394(2)
C7 C21 1.389(2)
C8 C9 1.528(2)
C8 C11 1.5439(19)
C8 C18 1.545(2)
C9 C15 1.386(2)
C9 C20 1.398(2)
C10 H10 0.9500
C10 C17 1.327(2)
C10 C18 1.495(2)
C12 H12 0.9500
C12 C15 1.395(2)
C12 C23 1.382(2)
O13 C28 1.207(2)
C14 C16 1.392(2)
C15 H15 0.9500
C16 H16 0.9500
C16 C22 1.391(2)
C17 H17 0.9500
C18 H18A 0.9900
C18 H18B 0.9900
C19 H19 0.9500
C19 C21 1.384(2)
C19 C22 1.391(2)
C20 H20 0.9500
C20 C25 1.380(2)
C21 H21 0.9500
C22 H22 0.9500
C23 H23 0.9500
C23 C25 1.387(3)
C24 H24A 0.9900
C24 H24B 0.9900
C24 C26 1.525(2)
C25 H25 0.9500
C26 H26A 0.9900
C26 H26B 0.9900
C27 H27A 0.9800
C27 H27B 0.9800
C27 H27C 0.9800

loop_
_geom_torsion_atom_site_label_1
_geom_torsion_atom_site_label_2
_geom_torsion_atom_site_label_3
_geom_torsion_atom_site_label_4
_geom_torsion
O1 C5 C14 C7 -78.83(16)
O1 C5 C14 C16 98.60(15)
O1 C8 C9 C15 1.60(17)
O1 C8 C9 C20 -176.59(12)
O1 C8 C11 O2 39.59(16)
O1 C8 C11 O4 -143.83(14)
O1 C8 C18 C10 -52.59(16)
O3 C24 C26 N6 -14.12(17)
C5 O1 C8 C9 175.94(10)
C5 O1 C8 C11 60.69(15)
C5 O1 C8 C18 -61.99(15)
C5 C14 C16 C22 -175.76(13)
C7 C14 C16 C22 1.7(2)
C8 O1 C5 C14 171.95(11)
C8 C9 C15 C12 -177.87(13)
C8 C9 C20 C25 177.88(13)
C9 C8 C11 O2 -76.45(14)
C9 C8 C11 O4 100.12(16)
C9 C8 C18 C10 67.28(15)
C9 C20 C25 C23 -0.4(2)
C11 C8 C9 C15 120.84(14)
C11 C8 C9 C20 -57.34(16)
C11 C8 C18 C10 -176.99(12)
C12 C23 C25 C20 1.2(2)
C14 C7 C21 C19 0.6(2)
C14 C16 C22 C19 -0.4(2)
C15 C9 C20 C25 -0.3(2)
C15 C12 C23 C25 -1.2(2)
C17 N6 C26 C24 -177.61(15)
C17 N6 C28 O3 -175.35(14)
C17 N6 C28 O13 3.8(3)
C17 C10 C18 C8 130.12(16)
C18 C8 C9 C15 -121.61(14)
C18 C8 C9 C20 60.20(16)
C18 C8 C11 O2 164.54(12)
C18 C8 C11 O4 -18.89(19)
C18 C10 C17 N6 178.85(14)
C20 C9 C15 C12 0.3(2)
C21 C7 C14 C5 175.69(13)
C21 C7 C14 C16 -1.8(2)
C21 C19 C22 C16 -0.8(2)
C22 C19 C21 C7 0.7(2)
C23 C12 C15 C9 0.5(2)
C24 O3 C28 N6 -5.16(19)
C24 O3 C28 O13 175.67(17)
C26 N6 C17 C10 4.7(2)
C26 N6 C28 O3 -4.9(2)
C26 N6 C28 O13 174.18(18)
C27 O2 C11 O4 -1.4(2)
C27 O2 C11 C8 175.17(12)
C28 O3 C24 C26 12.43(18)
C28 N6 C17 C10 174.05(16)
C28 N6 C26 C24 12.00(18)
